data_2211374
loop_
_publ_author_name
'Boyd, Peter D. W.'
'Rickard, C. E. F.'

_publ_section_title
;[\m-<i>N</i>,<i>N</i>'-Bis(3-aminopropyl)oxamidato(2{-})]bis[(2,2'-bipyridine)copper(II)]
 dinitrate
;
_journal_coeditor_code EZ2047
_journal_issue 12
_journal_name_full 'Acta Crystallographica Section E'
_journal_page_first m3200
_journal_page_last m3202
_journal_paper_doi 10.1107/S1600536806045351
_journal_volume 62
_journal_year 2006
_chemical_formula_iupac '[Cu2 (C8 H16 N4 O2) (C10 H8 N2)2] (N O3)2'
_chemical_formula_moiety 'C28 H32 Cu2 N8 O2 2+ , 2N O3 -'
_chemical_formula_sum 'C28 H32 Cu2 N10 O8'
_chemical_formula_weight 763.72
_chemical_name_systematic
;
[\m-N,N'-Bis(3-aminopropyl)oxamidato(2-)]bis[(2,2'-bipyridine)copper(II)]
dinitrate
;
_space_group_IT_number 2
_space_group_name_Hall '-P 1'
_symmetry_cell_setting triclinic
_symmetry_space_group_name_Hall '-P 1'
_symmetry_space_group_name_H-M 'P -1'
_atom_sites_solution_hydrogens geom
_atom_sites_solution_primary direct
_atom_sites_solution_secondary difmap
_audit_creation_method SHELXL97
_cell_angle_alpha 103.2900(10)
_cell_angle_beta 107.6050(10)
_cell_angle_gamma 112.4360(10)
_cell_formula_units_Z 1
_cell_length_a 8.9069(3)
_cell_length_b 10.3003(4)
_cell_length_c 10.3457(4)
_cell_measurement_reflns_used 6676
_cell_measurement_temperature 203(2)
_cell_measurement_theta_max 27.5
_cell_measurement_theta_min 2.2
_cell_volume 769.31(5)
_computing_cell_refinement SMART
_computing_data_collection 'SMART (Siemens, 1995)'
_computing_data_reduction 'SAINT (Siemens, 1995)'
_computing_molecular_graphics
;
ORTEP-3 for Windows (Farrugia, 1997) and MERCURY (Macrae <i>et al.</i>,
2006)
;
_computing_publication_material 'WinGX (Farrugia, 1999)'
_computing_structure_refinement 'SHELXL97 (Sheldrick, 1997)'
_computing_structure_solution 'SHELXS97 (Sheldrick, 1997)'
_diffrn_ambient_temperature 203(2)
_diffrn_measured_fraction_theta_full 0.951
_diffrn_measured_fraction_theta_max 0.951
_diffrn_measurement_device_type 'Siemens SMART CCD area-detector'
_diffrn_measurement_method \w
_diffrn_radiation_monochromator graphite
_diffrn_radiation_source 'fine-focus sealed tube'
_diffrn_radiation_type MoK\a
_diffrn_radiation_wavelength 0.71073
_diffrn_reflns_av_R_equivalents 0.015
_diffrn_reflns_av_sigmaI/netI 0.021
_diffrn_reflns_limit_h_max 11
_diffrn_reflns_limit_h_min -11
_diffrn_reflns_limit_k_max 13
_diffrn_reflns_limit_k_min -13
_diffrn_reflns_limit_l_max 13
_diffrn_reflns_limit_l_min -13
_diffrn_reflns_number 7305
_diffrn_reflns_theta_full 27.5
_diffrn_reflns_theta_max 27.5
_diffrn_reflns_theta_min 2.2
_diffrn_standards_decay_% <2
_diffrn_standards_number 0
_exptl_absorpt_coefficient_mu 1.450
_exptl_absorpt_correction_T_max 0.812
_exptl_absorpt_correction_T_min 0.760
_exptl_absorpt_correction_type multi-scan
_exptl_absorpt_process_details '(SADABS; Sheldrick, 1996)'
_exptl_crystal_colour green
_exptl_crystal_density_diffrn 1.648
_exptl_crystal_density_method 'not measured'
_exptl_crystal_description prism
_exptl_crystal_F_000 392
_exptl_crystal_size_max 0.20
_exptl_crystal_size_mid 0.18
_exptl_crystal_size_min 0.15
_refine_diff_density_max 0.62
_refine_diff_density_min -0.50
_refine_ls_extinction_method none
_refine_ls_goodness_of_fit_ref 1.06
_refine_ls_hydrogen_treatment constr
_refine_ls_matrix_type full
_refine_ls_number_parameters 217
_refine_ls_number_reflns 3353
_refine_ls_number_restraints 0
_refine_ls_restrained_S_all 1.06
_refine_ls_R_factor_all 0.028
_refine_ls_R_factor_gt 0.026
_refine_ls_shift/su_max 0.000
_refine_ls_shift/su_mean 0.000
_refine_ls_structure_factor_coef Fsqd
_refine_ls_weighting_details 'calc w = 1/[\s^2^(Fo^2^)+(0.0412P)^2^+0.358P] where P=(Fo^2^+2Fc^2^)/3'
_refine_ls_weighting_scheme calc
_refine_ls_wR_factor_gt 0.070
_refine_ls_wR_factor_ref 0.072
_reflns_number_gt 3123
_reflns_number_total 3353
_reflns_threshold_expression I>2\s(I)
_cod_data_source_file ez2047.cif
_cod_data_source_block I
_cod_depositor_comments
;
The following automatic conversions were performed:
'_geom_bond_publ_flag' value 'Y' changed to 'y' according to
'/home/saulius/struct/CIF-dictionaries/cif_core.dic' dictionary named
'cif_core.dic' version 2.4.1 from 2010-06-29 (5
times).

'_geom_angle_publ_flag' value 'Y' changed to 'y' according to
'/home/saulius/struct/CIF-dictionaries/cif_core.dic' dictionary named
'cif_core.dic' version 2.4.1 from 2010-06-29 (9 times).

Automatic conversion script
Id: cif_fix_enum 1527 2010-12-29 10:47:43Z saulius 

The following automatic conversions were performed:

'_geom_bond_publ_flag' value 'Y' changed to 'y' according to
/home/saulius/struct/CIF-dictionaries/cif_core.dic dictionary named
'cif_core.dic' version 2.4.1 from 2010-06-29 (5
times).

'_geom_angle_publ_flag' value 'Y' changed to 'y' according
to /home/saulius/struct/CIF-dictionaries/cif_core.dic dictionary
named 'cif_core.dic' version 2.4.1 from 2010-06-29 (9 times).

Automatic conversion script
Id: cif_fix_values 1715 2011-07-08 13:25:40Z adriana 
;
_cod_database_code 2211374
_cod_database_fobs_code 2211374

loop_
_symmetry_equiv_pos_as_xyz
'x, y, z'
'-x, -y, -z'

loop_
_atom_site_type_symbol
_atom_site_label
_atom_site_fract_x
_atom_site_fract_y
_atom_site_fract_z
_atom_site_U_iso_or_equiv
_atom_site_adp_type
_atom_site_calc_flag
_atom_site_refinement_flags
_atom_site_occupancy
Cu Cu 0.10320(3) 0.40253(2) 0.20585(2) 0.01786(8) Uani d . 1
N N1 0.2431(2) 0.53032(17) 0.42419(15) 0.0232(3) Uani d . 1
H H1A 0.1744 0.5656 0.4533 0.028 Uiso calc R 1
H H1D 0.2555 0.4673 0.4705 0.028 Uiso calc R 1
N N2 0.20273(19) 0.57748(16) 0.15575(15) 0.0191(3) Uani d . 1
N N3 -0.01608(19) 0.21416(16) 0.24350(15) 0.0187(3) Uani d . 1
N N4 0.2446(2) 0.27415(17) 0.15503(16) 0.0216(3) Uani d . 1
N N5 -0.1802(2) 0.60015(18) 0.30460(19) 0.0301(3) Uani d . 1
O O1 0.11293(16) 0.67549(13) -0.01459(13) 0.0214(2) Uani d . 1
O O2 -0.1022(2) 0.5290(2) 0.3461(2) 0.0470(4) Uani d . 1
O O3 -0.1975(4) 0.6196(3) 0.1884(2) 0.0735(7) Uani d . 1
O O4 -0.2512(2) 0.64577(19) 0.37818(18) 0.0392(4) Uani d . 1
C C1 0.4234(3) 0.6621(2) 0.4793(2) 0.0311(4) Uani d . 1
H H1B 0.5051 0.6253 0.4624 0.037 Uiso calc R 1
H H1C 0.4704 0.7160 0.5859 0.037 Uiso calc R 1
C C2 0.4207(3) 0.7728(2) 0.4049(2) 0.0306(4) Uani d . 1
H H2A 0.5378 0.8663 0.4580 0.037 Uiso calc R 1
H H2B 0.3291 0.8004 0.4128 0.037 Uiso calc R 1
C C3 0.3817(2) 0.7111(2) 0.24318(19) 0.0242(4) Uani d . 1
H H3A 0.3895 0.7909 0.2049 0.029 Uiso calc R 1
H H3B 0.4727 0.6833 0.2340 0.029 Uiso calc R 1
C C4 0.0898(2) 0.57342(17) 0.03905(17) 0.0172(3) Uani d . 1
C C5 -0.1415(2) 0.1950(2) 0.2941(2) 0.0243(3) Uani d . 1
H H5A -0.1807 0.2679 0.3056 0.029 Uiso calc R 1
C C6 -0.2153(3) 0.0716(2) 0.3301(2) 0.0301(4) Uani d . 1
H H6A -0.3026 0.0610 0.3660 0.036 Uiso calc R 1
C C7 -0.1584(3) -0.0357(2) 0.3123(2) 0.0319(4) Uani d . 1
H H7A -0.2065 -0.1205 0.3361 0.038 Uiso calc R 1
C C8 -0.0300(3) -0.0171(2) 0.2591(2) 0.0283(4) Uani d . 1
H H8A 0.0096 -0.0896 0.2457 0.034 Uiso calc R 1
C C9 0.0402(2) 0.10982(18) 0.22559(18) 0.0195(3) Uani d . 1
C C10 0.1805(2) 0.14022(19) 0.17008(18) 0.0199(3) Uani d . 1
C C11 0.2427(3) 0.0377(2) 0.1363(2) 0.0270(4) Uani d . 1
H H11A 0.1926 -0.0575 0.1434 0.032 Uiso calc R 1
C C12 0.3800(3) 0.0791(2) 0.0922(2) 0.0330(4) Uani d . 1
H H12A 0.4257 0.0126 0.0703 0.040 Uiso calc R 1
C C13 0.4497(3) 0.2185(3) 0.0803(2) 0.0329(4) Uani d . 1
H H13A 0.5447 0.2491 0.0525 0.039 Uiso calc R 1
C C14 0.3762(3) 0.3119(2) 0.1102(2) 0.0274(4) Uani d . 1
H H14A 0.4200 0.4051 0.0988 0.033 Uiso calc R 1

loop_
_atom_site_aniso_label
_atom_site_aniso_U_11
_atom_site_aniso_U_22
_atom_site_aniso_U_33
_atom_site_aniso_U_12
_atom_site_aniso_U_13
_atom_site_aniso_U_23
Cu 0.01958(12) 0.01440(11) 0.01725(11) 0.00600(8) 0.00574(8) 0.00937(8)
N1 0.0254(7) 0.0218(7) 0.0191(6) 0.0081(6) 0.0091(6) 0.0092(6)
N2 0.0175(6) 0.0158(6) 0.0192(6) 0.0045(5) 0.0052(5) 0.0093(5)
N3 0.0196(7) 0.0160(6) 0.0192(6) 0.0075(5) 0.0069(5) 0.0091(5)
N4 0.0222(7) 0.0203(7) 0.0231(7) 0.0103(6) 0.0098(6) 0.0097(6)
N5 0.0399(9) 0.0243(8) 0.0366(9) 0.0177(7) 0.0218(8) 0.0184(7)
O1 0.0219(6) 0.0151(5) 0.0207(6) 0.0052(5) 0.0039(5) 0.0101(5)
O2 0.0532(10) 0.0561(10) 0.0613(10) 0.0424(9) 0.0316(9) 0.0341(9)
O3 0.142(2) 0.0701(14) 0.0598(12) 0.0690(15) 0.0659(14) 0.0498(11)
O4 0.0513(9) 0.0468(9) 0.0512(9) 0.0369(8) 0.0337(8) 0.0324(8)
C1 0.0264(9) 0.0306(10) 0.0197(8) 0.0037(8) 0.0019(7) 0.0118(7)
C2 0.0325(10) 0.0184(8) 0.0238(9) 0.0033(7) 0.0054(7) 0.0059(7)
C3 0.0179(8) 0.0207(8) 0.0233(8) 0.0018(6) 0.0037(6) 0.0116(7)
C4 0.0199(8) 0.0140(7) 0.0173(7) 0.0071(6) 0.0083(6) 0.0071(6)
C5 0.0255(9) 0.0210(8) 0.0274(8) 0.0107(7) 0.0126(7) 0.0107(7)
C6 0.0298(10) 0.0285(9) 0.0355(10) 0.0108(8) 0.0190(8) 0.0174(8)
C7 0.0311(10) 0.0245(9) 0.0415(11) 0.0093(8) 0.0157(9) 0.0220(8)
C8 0.0274(9) 0.0195(8) 0.0395(10) 0.0117(7) 0.0121(8) 0.0168(8)
C9 0.0184(8) 0.0157(7) 0.0197(7) 0.0068(6) 0.0040(6) 0.0078(6)
C10 0.0184(8) 0.0185(8) 0.0171(7) 0.0082(6) 0.0031(6) 0.0051(6)
C11 0.0294(9) 0.0224(8) 0.0260(9) 0.0150(7) 0.0069(7) 0.0067(7)
C12 0.0360(11) 0.0380(11) 0.0286(9) 0.0253(9) 0.0128(8) 0.0077(8)
C13 0.0296(10) 0.0435(11) 0.0285(9) 0.0193(9) 0.0161(8) 0.0117(8)
C14 0.0264(9) 0.0296(9) 0.0260(9) 0.0114(7) 0.0134(7) 0.0116(7)

loop_
_atom_type_symbol
_atom_type_description
_atom_type_scat_dispersion_real
_atom_type_scat_dispersion_imag
_atom_type_scat_source
C C 0.0033 0.0016 'International Tables Vol C Tables 4.2.6.8 and 6.1.1.4'
H H 0.0000 0.0000 'International Tables Vol C Tables 4.2.6.8 and 6.1.1.4'
N N 0.0061 0.0033 'International Tables Vol C Tables 4.2.6.8 and 6.1.1.4'
O O 0.0106 0.0060 'International Tables Vol C Tables 4.2.6.8 and 6.1.1.4'
Cu Cu 0.3201 1.2651 'International Tables Vol C Tables 4.2.6.8 and 6.1.1.4'

loop_
_geom_angle_atom_site_label_1
_geom_angle_atom_site_label_2
_geom_angle_atom_site_label_3
_geom_angle_site_symmetry_1
_geom_angle_site_symmetry_3
_geom_angle
_geom_angle_publ_flag
N2 Cu O1 . 2_565 83.86(5) y
N2 Cu N1 . . 92.71(6) y
O1 Cu N1 2_565 . 149.59(6) y
N2 Cu N3 . . 175.79(5) y
O1 Cu N3 2_565 . 91.94(5) y
N1 Cu N3 . . 91.03(6) y
N2 Cu N4 . . 103.52(6) ?
O1 Cu N4 2_565 . 104.96(5) y
N1 Cu N4 . . 105.21(6) y
N3 Cu N4 . . 77.33(6) y
C1 N1 Cu . . 118.87(11) ?
C1 N1 H1A . . 107.6 ?
Cu N1 H1A . . 107.6 ?
C1 N1 H1D . . 107.6 ?
Cu N1 H1D . . 107.6 ?
H1A N1 H1D . . 107.0 ?
C4 N2 C3 . . 120.14(13) ?
C4 N2 Cu . . 113.98(11) ?
C3 N2 Cu . . 125.69(11) ?
C5 N3 C9 . . 119.43(14) ?
C5 N3 Cu . . 121.63(12) ?
C9 N3 Cu . . 118.82(11) ?
C14 N4 C10 . . 118.89(15) ?
C14 N4 Cu . . 128.93(12) ?
C10 N4 Cu . . 112.17(11) ?
O3 N5 O4 . . 118.99(18) ?
O3 N5 O2 . . 121.84(19) ?
O4 N5 O2 . . 119.05(16) ?
C4 O1 Cu . 2_565 109.76(10) ?
N1 C1 C2 . . 112.38(15) ?
N1 C1 H1B . . 109.1 ?
C2 C1 H1B . . 109.1 ?
N1 C1 H1C . . 109.1 ?
C2 C1 H1C . . 109.1 ?
H1B C1 H1C . . 107.9 ?
C1 C2 C3 . . 114.27(16) ?
C1 C2 H2A . . 108.7 ?
C3 C2 H2A . . 108.7 ?
C1 C2 H2B . . 108.7 ?
C3 C2 H2B . . 108.7 ?
H2A C2 H2B . . 107.6 ?
N2 C3 C2 . . 111.39(14) ?
N2 C3 H3A . . 109.4 ?
C2 C3 H3A . . 109.4 ?
N2 C3 H3B . . 109.4 ?
C2 C3 H3B . . 109.4 ?
H3A C3 H3B . . 108.0 ?
O1 C4 N2 . . 128.00(14) ?
O1 C4 C4 . 2_565 118.54(17) ?
N2 C4 C4 . 2_565 113.46(16) ?
N3 C5 C6 . . 122.18(17) ?
N3 C5 H5A . . 118.9 ?
C6 C5 H5A . . 118.9 ?
C7 C6 C5 . . 118.87(18) ?
C7 C6 H6A . . 120.6 ?
C5 C6 H6A . . 120.6 ?
C6 C7 C8 . . 119.18(17) ?
C6 C7 H7A . . 120.4 ?
C8 C7 H7A . . 120.4 ?
C7 C8 C9 . . 119.45(17) ?
C7 C8 H8A . . 120.3 ?
C9 C8 H8A . . 120.3 ?
N3 C9 C8 . . 120.89(16) ?
N3 C9 C10 . . 116.00(14) ?
C8 C9 C10 . . 123.11(16) ?
N4 C10 C11 . . 121.92(16) ?
N4 C10 C9 . . 115.52(14) ?
C11 C10 C9 . . 122.56(16) ?
C12 C11 C10 . . 118.44(18) ?
C12 C11 H11A . . 120.8 ?
C10 C11 H11A . . 120.8 ?
C13 C12 C11 . . 119.83(18) ?
C13 C12 H12A . . 120.1 ?
C11 C12 H12A . . 120.1 ?
C12 C13 C14 . . 118.41(18) ?
C12 C13 H13A . . 120.8 ?
C14 C13 H13A . . 120.8 ?
N4 C14 C13 . . 122.44(18) ?
N4 C14 H14A . . 118.8 ?
C13 C14 H14A . . 118.8 ?

loop_
_geom_bond_atom_site_label_1
_geom_bond_atom_site_label_2
_geom_bond_site_symmetry_2
_geom_bond_distance
_geom_bond_publ_flag
Cu N2 . 1.9468(13) y
Cu O1 2_565 2.0126(12) y
Cu N1 . 2.0166(14) y
Cu N3 . 2.0173(14) y
Cu N4 . 2.2276(15) y
N1 C1 . 1.474(2) ?
N1 H1A . 0.9100 ?
N1 H1D . 0.9100 ?
N2 C4 . 1.297(2) ?
N2 C3 . 1.461(2) ?
N3 C5 . 1.340(2) ?
N3 C9 . 1.348(2) ?
N4 C14 . 1.343(2) ?
N4 C10 . 1.343(2) ?
N5 O3 . 1.237(2) ?
N5 O4 . 1.247(2) ?
N5 O2 . 1.248(2) ?
O1 C4 . 1.2759(19) ?
O1 Cu 2_565 2.0126(12) ?
C1 C2 . 1.520(3) ?
C1 H1B . 0.9800 ?
C1 H1C . 0.9800 ?
C2 C3 . 1.521(3) ?
C2 H2A . 0.9800 ?
C2 H2B . 0.9800 ?
C3 H3A . 0.9800 ?
C3 H3B . 0.9800 ?
C4 C4 2_565 1.520(3) ?
C5 C6 . 1.384(2) ?
C5 H5A . 0.9400 ?
C6 C7 . 1.379(3) ?
C6 H6A . 0.9400 ?
C7 C8 . 1.382(3) ?
C7 H7A . 0.9400 ?
C8 C9 . 1.392(2) ?
C8 H8A . 0.9400 ?
C9 C10 . 1.485(2) ?
C10 C11 . 1.392(2) ?
C11 C12 . 1.384(3) ?
C11 H11A . 0.9400 ?
C12 C13 . 1.381(3) ?
C12 H12A . 0.9400 ?
C13 C14 . 1.384(3) ?
C13 H13A . 0.9400 ?
C14 H14A . 0.9400 ?

loop_
_geom_hbond_atom_site_label_D
_geom_hbond_atom_site_label_H
_geom_hbond_atom_site_label_A
_geom_hbond_site_symmetry_A
_geom_hbond_distance_DH
_geom_hbond_distance_HA
_geom_hbond_distance_DA
_geom_hbond_angle_DHA
N1 H1A O2 . 0.91 2.21 2.928(2) 135.2
N1 H1A O2 2_566 0.91 2.63 3.080(2) 111.1
N1 H1D O4 2_566 0.91 2.16 3.032(2) 161.1
C1 H1B O4 1_655 0.98 2.53 3.413(3) 150.0
C3 H3B O4 1_655 0.98 2.68 3.528(2) 144.8
C7 H7A O4 1_545 0.94 2.45 3.348(2) 160.0
C8 H8A O3 1_545 0.94 2.65 3.253(3) 122.4

loop_
_geom_torsion_atom_site_label_1
_geom_torsion_atom_site_label_2
_geom_torsion_atom_site_label_3
_geom_torsion_atom_site_label_4
_geom_torsion_site_symmetry_1
_geom_torsion_site_symmetry_4
_geom_torsion
N2 Cu N1 C1 . . -33.22(14)
O1 Cu N1 C1 2_565 . -115.69(15)
N3 Cu N1 C1 . . 148.72(14)
N4 Cu N1 C1 . . 71.58(14)
O1 Cu N2 C4 2_565 . 5.67(12)
N1 Cu N2 C4 . . -144.03(12)
N4 Cu N2 C4 . . 109.62(12)
O1 Cu N2 C3 2_565 . -179.34(15)
N1 Cu N2 C3 . . 30.96(15)
N4 Cu N2 C3 . . -75.39(15)
O1 Cu N3 C5 2_565 . -78.01(14)
N1 Cu N3 C5 . . 71.72(14)
N4 Cu N3 C5 . . 177.08(14)
O1 Cu N3 C9 2_565 . 106.07(12)
N1 Cu N3 C9 . . -104.20(13)
N4 Cu N3 C9 . . 1.17(12)
N2 Cu N4 C14 . . 4.13(16)
O1 Cu N4 C14 2_565 . 91.28(15)
N1 Cu N4 C14 . . -92.52(15)
N3 Cu N4 C14 . . 179.89(16)
N2 Cu N4 C10 . . -174.20(11)
O1 Cu N4 C10 2_565 . -87.05(12)
N1 Cu N4 C10 . . 89.15(12)
N3 Cu N4 C10 . . 1.56(11)
Cu N1 C1 C2 . . 55.2(2)
N1 C1 C2 C3 . . -68.9(2)
C4 N2 C3 C2 . . 127.05(17)
Cu N2 C3 C2 . . -47.7(2)
C1 C2 C3 N2 . . 62.5(2)
Cu O1 C4 N2 2_565 . 175.56(14)
Cu O1 C4 C4 2_565 2_565 -4.4(2)
C3 N2 C4 O1 . . 0.0(3)
Cu N2 C4 O1 . . 175.28(14)
C3 N2 C4 C4 . 2_565 179.98(17)
Cu N2 C4 C4 . 2_565 -4.7(2)
C9 N3 C5 C6 . . 0.5(3)
Cu N3 C5 C6 . . -175.42(14)
N3 C5 C6 C7 . . -0.4(3)
C5 C6 C7 C8 . . -0.1(3)
C6 C7 C8 C9 . . 0.5(3)
C5 N3 C9 C8 . . -0.1(2)
Cu N3 C9 C8 . . 175.93(13)
C5 N3 C9 C10 . . -179.56(14)
Cu N3 C9 C10 . . -3.55(19)
C7 C8 C9 N3 . . -0.4(3)
C7 C8 C9 C10 . . 179.05(17)
C14 N4 C10 C11 . . -2.0(2)
Cu N4 C10 C11 . . 176.53(13)
C14 N4 C10 C9 . . 177.72(15)
Cu N4 C10 C9 . . -3.76(17)
N3 C9 C10 N4 . . 4.9(2)
C8 C9 C10 N4 . . -174.57(16)
N3 C9 C10 C11 . . -175.39(15)
C8 C9 C10 C11 . . 5.1(3)
N4 C10 C11 C12 . . 2.8(3)
C9 C10 C11 C12 . . -176.87(16)
C10 C11 C12 C13 . . -1.0(3)
C11 C12 C13 C14 . . -1.4(3)
C10 N4 C14 C13 . . -0.7(3)
Cu N4 C14 C13 . . -178.88(14)
C12 C13 C14 N4 . . 2.3(3)
